data_4503694
loop_
_publ_author_name
'Li, Yu'
'Jiang, Long'
'Feng, Xiao-Long'
'Lu, Tong-Bu'

_publ_section_title
;
 Anion Dependent Water Clusters Encapsulated Inside a Cryptand Cavity
;
_journal_issue 10
_journal_name_full 'Crystal Growth &amp; Design'
_journal_page_first 3689
_journal_paper_doi 10.1021/cg800292e
_journal_volume 8
_journal_year 2008
_chemical_formula_sum 'C36 H82 N8 O29 P6'
_chemical_formula_weight 1276.92
_chemical_name_systematic
; 
 ? 
;
_space_group_IT_number 4
_symmetry_cell_setting monoclinic
_symmetry_space_group_name_Hall 'P 2yb'
_symmetry_space_group_name_H-M 'P 1 21 1'
_atom_sites_solution_hydrogens geom
_atom_sites_solution_primary direct
_atom_sites_solution_secondary difmap
_audit_creation_method SHELXL-97
_cell_angle_alpha 90.00
_cell_angle_beta 93.978(8)
_cell_angle_gamma 90.00
_cell_formula_units_Z 2
_cell_length_a 11.882(5)
_cell_length_b 17.024(7)
_cell_length_c 13.724(6)
_cell_measurement_reflns_used 4308
_cell_measurement_temperature 123(2)
_cell_measurement_theta_max 0.00
_cell_measurement_theta_min 0.00
_cell_volume 2769(2)
_computing_cell_refinement 'Bruker SMART'
_computing_data_collection 'Bruker SMART'
_computing_data_reduction 'Bruker SAINT'
_computing_molecular_graphics 'Bruker SHELXTL'
_computing_publication_material 'Bruker SHELXTL'
_computing_structure_refinement 'SHELXL-97 (Sheldrick, 1997)'
_computing_structure_solution 'SHELXS-97 (Sheldrick, 1990)'
_diffrn_ambient_temperature 123(2)
_diffrn_measured_fraction_theta_full 0.994
_diffrn_measured_fraction_theta_max 0.994
_diffrn_measurement_device_type 'CCD area detector'
_diffrn_measurement_method 'phi and omega scans'
_diffrn_radiation_monochromator graphite
_diffrn_radiation_source 'fine-focus sealed tube'
_diffrn_radiation_type MoK\a
_diffrn_radiation_wavelength 0.71073
_diffrn_reflns_av_R_equivalents 0.0587
_diffrn_reflns_av_sigmaI/netI 0.0750
_diffrn_reflns_limit_h_max 12
_diffrn_reflns_limit_h_min -14
_diffrn_reflns_limit_k_max 17
_diffrn_reflns_limit_k_min -21
_diffrn_reflns_limit_l_max 16
_diffrn_reflns_limit_l_min -16
_diffrn_reflns_number 12007
_diffrn_reflns_theta_full 26.00
_diffrn_reflns_theta_max 26.00
_diffrn_reflns_theta_min 1.72
_exptl_absorpt_coefficient_mu 0.291
_exptl_absorpt_correction_T_max 0.8926
_exptl_absorpt_correction_T_min 0.8803
_exptl_absorpt_correction_type multi-scan
_exptl_absorpt_process_details 'SADABS (Sheldrick, 1996)'
_exptl_crystal_colour colorless
_exptl_crystal_density_diffrn 1.531
_exptl_crystal_density_method 'not measured'
_exptl_crystal_description block
_exptl_crystal_F_000 1352
_exptl_crystal_size_max 0.45
_exptl_crystal_size_mid 0.42
_exptl_crystal_size_min 0.40
_refine_diff_density_max 0.313
_refine_diff_density_min -0.469
_refine_diff_density_rms 0.073
_refine_ls_abs_structure_details 'Flack H D (1983), Acta Cryst. A39, 876-881'
_refine_ls_abs_structure_Flack -0.19(6)
_refine_ls_extinction_method none
_refine_ls_goodness_of_fit_ref 1.037
_refine_ls_hydrogen_treatment constr
_refine_ls_matrix_type full
_refine_ls_number_parameters 740
_refine_ls_number_reflns 8628
_refine_ls_number_restraints 33
_refine_ls_restrained_S_all 1.039
_refine_ls_R_factor_all 0.0466
_refine_ls_R_factor_gt 0.0411
_refine_ls_shift/su_max 0.000
_refine_ls_shift/su_mean 0.000
_refine_ls_structure_factor_coef Fsqd
_refine_ls_weighting_details 'calc w=1/[\s^2^(Fo^2^)+(0.0604P)^2^+0.0000P] where P=(Fo^2^+2Fc^2^)/3'
_refine_ls_weighting_scheme calc
_refine_ls_wR_factor_gt 0.1057
_refine_ls_wR_factor_ref 0.1093
_reflns_number_gt 7807
_reflns_number_total 8628
_reflns_threshold_expression >2sigma(I)
_cod_data_source_file cg800292e_si_001.cif
_cod_data_source_block qq
_cod_depositor_comments
;
The following automatic conversions were performed:

'_symmetry_cell_setting' value 'Monoclinic' changed to 'monoclinic'
according to /home/saulius/struct/CIF-dictionaries/cif_core.dic
dictionary named 'cif_core.dic' version 2.4.1 from 2010-06-29.

Automatic conversion script
Id: cif_fix_values 1715 2011-07-08 13:25:40Z adriana 
;
_cod_original_cell_volume 2770(2)
_cod_original_sg_symbol_H-M P2(1)
_cod_database_code 4503694

loop_
_symmetry_equiv_pos_as_xyz
'x, y, z'
'-x, y+1/2, -z'

loop_
_atom_site_label
_atom_site_type_symbol
_atom_site_fract_x
_atom_site_fract_y
_atom_site_fract_z
_atom_site_U_iso_or_equiv
_atom_site_adp_type
_atom_site_occupancy
_atom_site_symmetry_multiplicity
_atom_site_calc_flag
_atom_site_refinement_flags
_atom_site_disorder_assembly
_atom_site_disorder_group
C1 C 0.2895(3) -0.1230(2) 0.3496(3) 0.0275(8) Uani 1 1 d . . .
H1A H 0.2818 -0.1552 0.2894 0.033 Uiso 1 1 calc R . .
H1B H 0.3708 -0.1124 0.3643 0.033 Uiso 1 1 calc R . .
C2 C 0.2290(3) -0.0460(2) 0.3307(3) 0.0258(8) Uani 1 1 d . . .
H2A H 0.2704 -0.0143 0.2844 0.031 Uiso 1 1 calc R . .
H2B H 0.1524 -0.0563 0.3003 0.031 Uiso 1 1 calc R . .
C3 C 0.3212(3) -0.2374(2) 0.4516(3) 0.0257(8) Uani 1 1 d . . .
H3A H 0.3233 -0.2689 0.3911 0.031 Uiso 1 1 calc R . .
H3B H 0.2868 -0.2705 0.5009 0.031 Uiso 1 1 calc R . .
C4 C 0.4406(3) -0.2189(2) 0.4882(3) 0.0242(8) Uani 1 1 d . . .
H4A H 0.4818 -0.2688 0.5015 0.029 Uiso 1 1 calc R . .
H4B H 0.4783 -0.1907 0.4365 0.029 Uiso 1 1 calc R . .
C5 C 0.1320(3) -0.1984(2) 0.3999(3) 0.0267(8) Uani 1 1 d . . .
H5A H 0.1380 -0.2370 0.3466 0.032 Uiso 1 1 calc R . .
H5B H 0.0858 -0.1539 0.3733 0.032 Uiso 1 1 calc R . .
C6 C 0.0719(3) -0.2364(2) 0.4809(3) 0.0257(8) Uani 1 1 d . . .
H6A H -0.0053 -0.2510 0.4555 0.031 Uiso 1 1 calc R . .
H6B H 0.1121 -0.2853 0.5009 0.031 Uiso 1 1 calc R . .
C7 C 0.1934(3) 0.0836(2) 0.4074(3) 0.0235(7) Uani 1 1 d . . .
H7A H 0.1176 0.0884 0.3732 0.028 Uiso 1 1 calc R . .
H7B H 0.2487 0.1068 0.3649 0.028 Uiso 1 1 calc R . .
C8 C 0.1960(3) 0.1284(2) 0.5016(3) 0.0213(7) Uani 1 1 d . . .
C9 C 0.2716(3) 0.1894(2) 0.5196(3) 0.0285(8) Uani 1 1 d . . .
H9 H 0.3240 0.2013 0.4725 0.034 Uiso 1 1 calc R . .
C10 C 0.2733(3) 0.2339(2) 0.6047(3) 0.0295(8) Uani 1 1 d . . .
H10 H 0.3246 0.2765 0.6142 0.035 Uiso 1 1 calc R . .
C11 C 0.2000(3) 0.2158(2) 0.6753(2) 0.0200(7) Uani 1 1 d . . .
C12 C 0.1258(3) 0.1532(2) 0.6593(3) 0.0236(7) Uani 1 1 d . . .
H12 H 0.0757 0.1402 0.7078 0.028 Uiso 1 1 calc R . .
C13 C 0.1236(3) 0.1099(2) 0.5746(3) 0.0243(8) Uani 1 1 d . . .
H13 H 0.0726 0.0672 0.5656 0.029 Uiso 1 1 calc R . .
C14 C 0.1987(3) 0.2659(2) 0.7662(2) 0.0229(7) Uani 1 1 d . D .
H14A H 0.2595 0.3056 0.7661 0.028 Uiso 1 1 calc R . .
H14B H 0.1257 0.2938 0.7667 0.028 Uiso 1 1 calc R . .
C15 C 0.5616(3) -0.1780(2) 0.6334(3) 0.0250(8) Uani 1 1 d . . .
H15A H 0.6205 -0.1590 0.5916 0.030 Uiso 1 1 calc R . .
H15B H 0.5764 -0.2342 0.6478 0.030 Uiso 1 1 calc R . .
C16 C 0.5680(3) -0.1320(2) 0.7280(3) 0.0222(7) Uani 1 1 d . . .
C17 C 0.6170(3) -0.0583(2) 0.7344(3) 0.0271(8) Uani 1 1 d . . .
H17 H 0.6503 -0.0367 0.6795 0.033 Uiso 1 1 calc R . .
C18 C 0.6179(3) -0.0156(2) 0.8209(3) 0.0264(8) Uani 1 1 d . . .
H18 H 0.6517 0.0350 0.8246 0.032 Uiso 1 1 calc R . .
C19 C 0.5698(3) -0.0464(2) 0.9012(3) 0.0211(7) Uani 1 1 d . . .
C20 C 0.5251(3) -0.1221(2) 0.8964(3) 0.0241(7) Uani 1 1 d . . .
H20 H 0.4954 -0.1447 0.9524 0.029 Uiso 1 1 calc R . .
C21 C 0.5239(3) -0.1643(2) 0.8103(3) 0.0242(7) Uani 1 1 d . . .
H21 H 0.4927 -0.2157 0.8073 0.029 Uiso 1 1 calc R . .
C22 C 0.5651(3) 0.0010(2) 0.9937(3) 0.0237(8) Uani 1 1 d . D .
H22A H 0.6262 0.0407 0.9970 0.028 Uiso 1 1 calc R . .
H22B H 0.5772 -0.0341 1.0510 0.028 Uiso 1 1 calc R . .
C23 C -0.0297(3) -0.2120(2) 0.6293(3) 0.0250(8) Uani 1 1 d . . .
H23A H -0.1027 -0.2066 0.5904 0.030 Uiso 1 1 calc R . .
H23B H -0.0189 -0.2682 0.6457 0.030 Uiso 1 1 calc R . .
C24 C -0.0338(3) -0.1656(2) 0.7218(3) 0.0210(7) Uani 1 1 d . . .
C25 C 0.0087(3) -0.1970(2) 0.8106(3) 0.0229(7) Uani 1 1 d . . .
H25 H 0.0407 -0.2481 0.8125 0.028 Uiso 1 1 calc R . .
C26 C 0.0048(3) -0.1544(2) 0.8960(3) 0.0222(7) Uani 1 1 d . . .
H26 H 0.0328 -0.1770 0.9562 0.027 Uiso 1 1 calc R . .
C27 C -0.0400(3) -0.0783(2) 0.8950(3) 0.0210(7) Uani 1 1 d . . .
C28 C -0.0821(3) -0.0474(2) 0.8058(3) 0.0265(8) Uani 1 1 d . . .
H28 H -0.1133 0.0040 0.8037 0.032 Uiso 1 1 calc R . .
C29 C -0.0795(3) -0.0899(2) 0.7204(3) 0.0271(8) Uani 1 1 d . . .
H29 H -0.1088 -0.0677 0.6605 0.032 Uiso 1 1 calc R . .
C30 C -0.0406(3) -0.0315(2) 0.9873(3) 0.0236(7) Uani 1 1 d . D .
H30A H -0.0372 -0.0674 1.0441 0.028 Uiso 1 1 calc R . .
H30B H -0.1115 -0.0009 0.9874 0.028 Uiso 1 1 calc R . .
N1 N 0.2474(2) -0.16887(16) 0.4308(2) 0.0194(6) Uani 1 1 d . . .
N2 N 0.2201(2) -0.00067(17) 0.4234(2) 0.0196(6) Uani 1 1 d . . .
H2C H 0.1649 -0.0230 0.4582 0.024 Uiso 1 1 calc R . .
H2D H 0.2873 -0.0047 0.4606 0.024 Uiso 1 1 calc R . .
N3 N 0.4480(2) -0.16976(17) 0.5795(2) 0.0196(6) Uani 1 1 d . . .
H3C H 0.4356 -0.1179 0.5632 0.024 Uiso 1 1 calc R . .
H3D H 0.3929 -0.1852 0.6193 0.024 Uiso 1 1 calc R . .
N4 N 0.0641(2) -0.18528(17) 0.5688(2) 0.0201(6) Uani 1 1 d . . .
H4C H 0.0512 -0.1342 0.5492 0.024 Uiso 1 1 calc R . .
H4D H 0.1314 -0.1868 0.6062 0.024 Uiso 1 1 calc R . .
O1 O 1.01363(18) 0.13496(14) 0.86270(17) 0.0208(5) Uani 1 1 d . . .
O2 O 0.81513(19) 0.16314(17) 0.79278(18) 0.0286(6) Uani 1 1 d . . .
O3 O 0.9489(2) 0.27228(15) 0.84920(19) 0.0291(6) Uani 1 1 d . . .
H3 H 0.8947 0.3029 0.8563 0.044 Uiso 1 1 calc R . .
O4 O 0.87223(19) 0.18024(16) 0.97261(17) 0.0272(6) Uani 1 1 d . . .
H4G H 0.8258 0.2162 0.9822 0.041 Uiso 1 1 calc RD . .
O5 O 0.42173(17) 0.14560(14) 0.83235(16) 0.0205(5) Uani 1 1 d D . .
O6 O 0.6031(2) 0.1838(2) 0.76299(18) 0.0366(7) Uani 1 1 d . . .
H6E H 0.6682 0.1799 0.7906 0.055 Uiso 1 1 calc R . .
O7 O 0.57918(19) 0.18919(15) 0.94428(17) 0.0259(5) Uani 1 1 d . . .
O8 O 0.4824(2) 0.28815(16) 0.8311(2) 0.0356(7) Uani 1 1 d . . .
H8C H 0.5337 0.3171 0.8565 0.053 Uiso 1 1 calc R . .
O9 O 0.8239(2) 0.15667(18) 0.3023(2) 0.0449(8) Uani 1 1 d . . .
H9A H 0.8156 0.1288 0.3518 0.067 Uiso 1 1 calc R . .
O10 O 0.6132(2) 0.16950(17) 0.3178(2) 0.0337(6) Uani 1 1 d . . .
O11 O 0.7348(2) 0.28958(15) 0.30417(17) 0.0238(5) Uani 1 1 d . . .
O12 O 0.7005(3) 0.19636(17) 0.16183(18) 0.0404(7) Uani 1 1 d . . .
H12A H 0.7085 0.2407 0.1364 0.061 Uiso 1 1 calc R . .
O13 O 0.61684(19) 0.39480(15) 0.90052(19) 0.0263(6) Uani 1 1 d . . .
O14 O 0.82702(19) 0.38259(14) 0.89577(18) 0.0243(5) Uani 1 1 d . . .
O15 O 0.72333(17) 0.29427(13) 1.00797(16) 0.0186(5) Uani 1 1 d D . .
H15C H 0.6630 0.2724 0.9870 0.028 Uiso 1 1 calc RD . .
O16 O 0.74019(18) 0.44113(14) 1.03848(17) 0.0200(5) Uani 1 1 d . . .
H16A H 0.7458 0.4212 1.0946 0.030 Uiso 1 1 calc R . .
O21 O 0.4730(2) 0.06970(16) 0.38665(19) 0.0277(6) Uani 1 1 d . . .
H21A H 0.5218 0.1007 0.3676 0.042 Uiso 1 1 calc R . .
O22 O 0.60582(19) -0.03858(16) 0.4485(2) 0.0300(6) Uani 1 1 d . . .
O23 O 0.42382(18) -0.01236(15) 0.52484(17) 0.0233(5) Uani 1 1 d . . .
O24 O 0.5786(2) 0.08647(16) 0.5465(2) 0.0329(6) Uani 1 1 d . . .
H24A H 0.6455 0.0738 0.5631 0.049 Uiso 1 1 calc RD . .
O4W O 0.3552(2) 0.02949(17) 0.70495(19) 0.0320(6) Uani 1 1 d D . .
H4E H 0.3844 0.0235 0.6504 0.038 Uiso 1 1 d RD . .
H4F H 0.3745 0.0739 0.7298 0.038 Uiso 1 1 d RD . .
O5W O 0.7830(2) 0.07320(17) 0.6223(2) 0.0320(6) Uani 1 1 d D . .
H5E H 0.8298 0.0710 0.5777 0.038 Uiso 1 1 d RD . .
H5F H 0.8068 0.1099 0.6620 0.038 Uiso 1 1 d RD . .
P1 P 0.91010(6) 0.18603(5) 0.86452(6) 0.01703(18) Uani 1 1 d . . .
P2 P 0.51804(6) 0.20410(5) 0.84010(6) 0.01859(18) Uani 1 1 d . . .
P3 P 0.71407(7) 0.20413(5) 0.27649(6) 0.02115(19) Uani 1 1 d . . .
P4 P 0.73121(6) 0.37539(5) 0.96149(6) 0.01689(18) Uani 1 1 d . . .
P6 P 0.52385(7) 0.02244(5) 0.47721(7) 0.01990(19) Uani 1 1 d . . .
N8 N 0.0585(2) 0.02337(17) 0.99553(19) 0.0186(6) Uani 1 1 d D . .
H8A H 0.1233 -0.0046 0.9869 0.022 Uiso 1 1 calc R A 1
H8B H 0.0503 0.0602 0.9465 0.022 Uiso 1 1 calc R A 1
N6 N 0.2155(2) 0.21550(17) 0.85558(19) 0.0198(6) Uani 1 1 d D . .
H6C H 0.2797 0.1859 0.8514 0.024 Uiso 1 1 calc R B 1
H6D H 0.1555 0.1815 0.8575 0.024 Uiso 1 1 calc R B 1
N7 N 0.4521(2) 0.04193(16) 0.99694(19) 0.0179(6) Uani 1 1 d D . .
H7C H 0.4439 0.0780 0.9470 0.021 Uiso 1 1 calc R C 1
H7D H 0.3950 0.0056 0.9880 0.021 Uiso 1 1 calc R C 1
N5 N 0.2466(2) 0.13771(16) 1.0483(2) 0.0191(6) Uani 0.561(6) 1 d PD D 1
C31 C 0.2882(4) 0.2174(3) 1.0318(4) 0.0216(15) Uani 0.561(6) 1 d PD D 1
H31A H 0.3689 0.2141 1.0183 0.026 Uiso 0.561(6) 1 calc PR D 1
H31B H 0.2835 0.2480 1.0927 0.026 Uiso 0.561(6) 1 calc PR D 1
C33 C 0.3222(4) 0.0960(3) 1.1199(4) 0.0207(14) Uani 0.561(6) 1 d PD D 1
H33A H 0.2883 0.0441 1.1324 0.025 Uiso 0.561(6) 1 calc PR D 1
H33B H 0.3249 0.1257 1.1820 0.025 Uiso 0.561(6) 1 calc PR D 1
C35 C 0.1338(4) 0.1417(3) 1.0872(4) 0.0216(15) Uani 0.561(6) 1 d PD D 1
H35A H 0.0869 0.1787 1.0464 0.026 Uiso 0.561(6) 1 calc PR D 1
H35B H 0.1425 0.1639 1.1540 0.026 Uiso 0.561(6) 1 calc PR D 1
C36 C 0.0707(3) 0.0644(2) 1.0916(2) 0.0217(7) Uani 0.561(6) 1 d PD D 1
H36A H 0.1113 0.0296 1.1400 0.026 Uiso 0.561(6) 1 calc PR D 1
H36B H -0.0053 0.0745 1.1144 0.026 Uiso 0.561(6) 1 calc PR D 1
C34 C 0.4433(3) 0.0827(2) 1.0926(2) 0.0222(7) Uani 0.561(6) 1 d PD D 1
H34A H 0.4817 0.1342 1.0902 0.027 Uiso 0.561(6) 1 calc PR D 1
H34B H 0.4837 0.0512 1.1446 0.027 Uiso 0.561(6) 1 calc PR D 1
C32 C 0.2256(3) 0.2622(2) 0.9486(2) 0.0224(7) Uani 0.561(6) 1 d PD D 1
H32A H 0.1491 0.2758 0.9677 0.027 Uiso 0.561(6) 1 calc PR D 1
H32B H 0.2660 0.3118 0.9371 0.027 Uiso 0.561(6) 1 calc PR D 1
N5' N 0.2466(2) 0.13771(16) 1.0483(2) 0.0191(6) Uani 0.439(6) 1 d PD D 2
C31' C 0.1896(5) 0.2152(4) 1.0350(5) 0.026(2) Uani 0.439(6) 1 d PD D 2
H31C H 0.2053 0.2467 1.0951 0.031 Uiso 0.439(6) 1 calc PR D 2
H31D H 0.1071 0.2066 1.0269 0.031 Uiso 0.439(6) 1 calc PR D 2
C33' C 0.3653(5) 0.1531(4) 1.0859(6) 0.024(2) Uani 0.439(6) 1 d PD D 2
H33C H 0.3640 0.1766 1.1518 0.029 Uiso 0.439(6) 1 calc PR D 2
H33D H 0.3978 0.1927 1.0431 0.029 Uiso 0.439(6) 1 calc PR D 2
C35' C 0.1913(5) 0.0900(4) 1.1199(5) 0.026(2) Uani 0.439(6) 1 d PD D 2
H35C H 0.1914 0.1201 1.1816 0.031 Uiso 0.439(6) 1 calc PR D 2
H35D H 0.2374 0.0422 1.1333 0.031 Uiso 0.439(6) 1 calc PR D 2
C36' C 0.0707(3) 0.0644(2) 1.0916(2) 0.0217(7) Uani 0.439(6) 1 d PD D 2
H36C H 0.0450 0.0289 1.1427 0.026 Uiso 0.439(6) 1 calc PR D 2
H36D H 0.0212 0.1112 1.0891 0.026 Uiso 0.439(6) 1 calc PR D 2
C34' C 0.4433(3) 0.0827(2) 1.0926(2) 0.0222(7) Uani 0.439(6) 1 d PD D 2
H34C H 0.5195 0.1001 1.1175 0.027 Uiso 0.439(6) 1 calc PR D 2
H34D H 0.4156 0.0449 1.1403 0.027 Uiso 0.439(6) 1 calc PR D 2
C32' C 0.2256(3) 0.2622(2) 0.9486(2) 0.0224(7) Uani 0.439(6) 1 d PD D 2
H32C H 0.1781 0.3098 0.9406 0.027 Uiso 0.439(6) 1 calc PR D 2
H32D H 0.3048 0.2792 0.9616 0.027 Uiso 0.439(6) 1 calc PR D 2
O17 O 1.01377(18) -0.04608(15) 0.48551(17) 0.0230(5) Uani 1 1 d . . .
O18 O 0.8141(2) -0.08160(16) 0.4522(2) 0.0402(8) Uani 1 1 d . . .
H18A H 0.7513 -0.0588 0.4477 0.060 Uiso 1 1 calc R . .
O19 O 0.9346(2) -0.0375(2) 0.31702(19) 0.0431(8) Uani 1 1 d . . .
H19 H 0.8801 -0.0220 0.2798 0.065 Uiso 1 1 calc R . .
O20 O 0.8700(2) 0.06053(15) 0.43987(18) 0.0270(6) Uani 1 1 d . . .
O1W O 0.7839(2) 0.0042(2) 0.1763(2) 0.0409(7) Uani 1 1 d D . .
H1E H 0.7210 -0.0155 0.1890 0.049 Uiso 1 1 d RD . .
H1F H 0.7777 0.0551 0.1821 0.049 Uiso 1 1 d RD . .
O2W O 0.6029(2) -0.06825(19) 0.2460(2) 0.0423(7) Uani 1 1 d . . .
H2F H 0.5772 -0.1158 0.2417 0.051 Uiso 1 1 d R . .
H2E H 0.5994 -0.0539 0.3061 0.051 Uiso 1 1 d R . .
O3W O 0.2417(2) -0.07425(15) 0.78164(18) 0.0275(6) Uani 1 1 d . . .
H3E H 0.2426 -0.1179 0.7493 0.033 Uiso 1 1 d R . .
H3G H 0.2761 -0.0400 0.7475 0.033 Uiso 1 1 d R . .
P5 P 0.90841(7) -0.02259(5) 0.42635(7) 0.02098(19) Uani 1 1 d . . .

loop_
_atom_site_aniso_label
_atom_site_aniso_U_11
_atom_site_aniso_U_22
_atom_site_aniso_U_33
_atom_site_aniso_U_23
_atom_site_aniso_U_13
_atom_site_aniso_U_12
C1 0.0308(17) 0.032(2) 0.0200(17) 0.0040(16) 0.0054(15) 0.0028(16)
C2 0.0333(18) 0.027(2) 0.0177(17) 0.0022(15) 0.0047(14) 0.0036(15)
C3 0.0342(19) 0.0200(18) 0.0226(18) -0.0020(15) -0.0005(15) 0.0024(15)
C4 0.0245(17) 0.026(2) 0.0219(17) -0.0012(15) 0.0024(14) 0.0072(14)
C5 0.0269(17) 0.031(2) 0.0220(18) -0.0045(16) 0.0006(14) -0.0005(15)
C6 0.0271(18) 0.0261(19) 0.0237(18) -0.0055(16) -0.0004(14) -0.0033(14)
C7 0.0253(17) 0.0262(19) 0.0190(17) 0.0040(15) 0.0014(14) 0.0054(14)
C8 0.0211(16) 0.0224(18) 0.0202(17) 0.0045(14) 0.0009(13) 0.0044(13)
C9 0.0303(17) 0.030(2) 0.0265(18) -0.0007(16) 0.0112(15) -0.0057(15)
C10 0.0295(18) 0.030(2) 0.030(2) -0.0015(17) 0.0073(16) -0.0096(15)
C11 0.0196(15) 0.0197(17) 0.0204(16) 0.0014(14) -0.0023(13) 0.0040(13)
C12 0.0193(15) 0.0278(19) 0.0242(18) -0.0034(16) 0.0054(13) -0.0024(14)
C13 0.0220(17) 0.0244(19) 0.0266(19) -0.0008(15) 0.0028(15) -0.0024(14)
C14 0.0247(17) 0.0209(18) 0.0228(18) 0.0031(15) -0.0010(14) -0.0019(14)
C15 0.0213(16) 0.031(2) 0.0229(18) -0.0013(16) 0.0008(14) 0.0075(14)
C16 0.0177(14) 0.0237(18) 0.0250(18) 0.0017(15) -0.0003(13) 0.0057(13)
C17 0.0246(17) 0.031(2) 0.0258(19) 0.0048(17) 0.0035(15) 0.0022(15)
C18 0.0220(16) 0.0196(18) 0.038(2) 0.0011(16) 0.0013(15) -0.0020(14)
C19 0.0133(14) 0.0235(18) 0.0262(18) 0.0000(15) -0.0013(13) 0.0026(12)
C20 0.0246(16) 0.0251(18) 0.0229(18) 0.0020(15) 0.0048(14) 0.0017(15)
C21 0.0205(16) 0.0202(18) 0.0313(19) -0.0011(16) -0.0013(14) -0.0024(14)
C22 0.0169(15) 0.0265(19) 0.0271(19) -0.0004(15) -0.0026(13) 0.0031(13)
C23 0.0208(16) 0.0249(19) 0.0294(19) 0.0008(15) 0.0025(14) -0.0055(14)
C24 0.0174(15) 0.0233(18) 0.0223(17) 0.0003(15) 0.0020(13) -0.0039(13)
C25 0.0191(16) 0.0191(17) 0.0310(19) 0.0018(15) 0.0048(14) -0.0028(13)
C26 0.0194(15) 0.0253(18) 0.0217(17) 0.0046(15) -0.0005(13) -0.0024(13)
C27 0.0174(15) 0.0225(18) 0.0236(18) -0.0011(15) 0.0053(13) -0.0030(13)
C28 0.0288(18) 0.0211(18) 0.029(2) 0.0018(16) 0.0004(15) 0.0033(14)
C29 0.0303(18) 0.0261(19) 0.0245(18) 0.0030(16) -0.0003(15) 0.0027(15)
C30 0.0177(15) 0.0289(19) 0.0248(18) -0.0051(16) 0.0046(13) -0.0065(14)
N1 0.0219(13) 0.0170(15) 0.0190(14) -0.0001(12) -0.0008(11) 0.0017(11)
N2 0.0162(12) 0.0267(16) 0.0158(14) 0.0013(12) 0.0005(11) 0.0004(11)
N3 0.0176(13) 0.0202(15) 0.0212(14) 0.0000(12) 0.0027(11) 0.0025(11)
N4 0.0204(13) 0.0201(15) 0.0196(14) -0.0020(12) 0.0010(11) -0.0034(11)
O1 0.0153(10) 0.0233(13) 0.0241(12) -0.0005(10) 0.0032(9) 0.0027(9)
O2 0.0188(11) 0.0395(16) 0.0271(13) -0.0098(12) -0.0012(10) 0.0026(11)
O3 0.0266(13) 0.0212(13) 0.0407(16) 0.0008(12) 0.0110(12) 0.0035(10)
O4 0.0258(12) 0.0346(15) 0.0220(12) 0.0029(11) 0.0087(10) 0.0110(11)
O5 0.0154(11) 0.0234(13) 0.0225(12) -0.0025(10) -0.0007(9) -0.0027(9)
O6 0.0198(11) 0.067(2) 0.0230(13) 0.0005(14) 0.0038(10) -0.0028(13)
O7 0.0243(11) 0.0275(14) 0.0252(13) 0.0026(11) -0.0027(10) -0.0051(10)
O8 0.0297(13) 0.0224(14) 0.0522(18) 0.0046(13) -0.0159(12) -0.0047(11)
O9 0.0380(15) 0.0408(18) 0.058(2) 0.0310(16) 0.0182(14) 0.0146(13)
O10 0.0343(14) 0.0312(15) 0.0365(15) 0.0061(12) 0.0091(12) -0.0069(12)
O11 0.0265(12) 0.0252(13) 0.0197(12) 0.0016(10) 0.0016(10) -0.0013(10)
O12 0.074(2) 0.0263(15) 0.0212(13) -0.0050(12) 0.0071(13) -0.0121(15)
O13 0.0260(12) 0.0196(13) 0.0315(14) 0.0005(11) -0.0105(11) 0.0030(10)
O14 0.0287(12) 0.0202(13) 0.0249(13) 0.0012(11) 0.0098(10) 0.0025(10)
O15 0.0161(10) 0.0189(12) 0.0206(12) -0.0018(10) -0.0004(9) -0.0028(9)
O16 0.0244(11) 0.0175(12) 0.0180(12) 0.0017(10) 0.0015(9) 0.0006(9)
O21 0.0213(11) 0.0320(15) 0.0294(14) 0.0075(12) -0.0007(10) -0.0045(10)
O22 0.0185(11) 0.0328(15) 0.0389(15) -0.0024(12) 0.0037(10) 0.0003(10)
O23 0.0170(11) 0.0257(13) 0.0273(13) 0.0044(11) 0.0024(9) 0.0003(10)
O24 0.0298(13) 0.0262(14) 0.0414(16) -0.0051(13) -0.0065(12) -0.0030(11)
O4W 0.0374(14) 0.0326(15) 0.0269(14) -0.0073(12) 0.0082(11) -0.0090(12)
O5W 0.0287(13) 0.0346(16) 0.0327(14) -0.0062(13) 0.0028(11) -0.0019(11)
P1 0.0141(3) 0.0193(4) 0.0179(4) -0.0006(3) 0.0026(3) 0.0021(3)
P2 0.0144(4) 0.0198(4) 0.0215(4) 0.0025(4) 0.0005(3) -0.0022(3)
P3 0.0263(4) 0.0180(4) 0.0195(4) 0.0025(4) 0.0041(3) 0.0002(3)
P4 0.0167(4) 0.0156(4) 0.0183(4) -0.0014(3) 0.0010(3) 0.0009(3)
P6 0.0158(4) 0.0207(4) 0.0231(4) 0.0018(4) 0.0000(3) -0.0022(3)
N8 0.0160(12) 0.0186(14) 0.0216(14) 0.0002(12) 0.0044(11) -0.0016(11)
N6 0.0184(13) 0.0188(15) 0.0221(14) 0.0007(12) 0.0019(11) -0.0019(11)
N7 0.0171(12) 0.0151(13) 0.0211(14) -0.0012(11) -0.0005(11) -0.0003(10)
N5 0.0179(13) 0.0198(15) 0.0195(14) -0.0011(12) 0.0007(11) 0.0006(11)
C31 0.025(3) 0.020(3) 0.020(3) -0.007(3) 0.000(2) -0.002(2)
C33 0.022(3) 0.021(3) 0.020(3) -0.002(3) 0.003(2) 0.000(2)
C35 0.022(3) 0.025(3) 0.018(3) -0.006(3) 0.005(2) 0.005(3)
C36 0.0211(16) 0.0261(19) 0.0185(16) -0.0038(15) 0.0054(13) -0.0017(14)
C34 0.0194(16) 0.0274(19) 0.0192(17) -0.0006(15) -0.0028(13) 0.0005(14)
C32 0.0272(17) 0.0192(17) 0.0209(17) -0.0042(15) 0.0015(14) -0.0001(13)
N5' 0.0179(13) 0.0198(15) 0.0195(14) -0.0011(12) 0.0007(11) 0.0006(11)
C31' 0.017(4) 0.030(5) 0.031(5) -0.006(4) 0.002(3) 0.006(3)
C33' 0.022(4) 0.028(5) 0.022(4) -0.001(4) -0.002(3) -0.003(3)
C35' 0.029(4) 0.027(5) 0.020(4) 0.001(4) -0.002(3) -0.003(4)
C36' 0.0211(16) 0.0261(19) 0.0185(16) -0.0038(15) 0.0054(13) -0.0017(14)
C34' 0.0194(16) 0.0274(19) 0.0192(17) -0.0006(15) -0.0028(13) 0.0005(14)
C32' 0.0272(17) 0.0192(17) 0.0209(17) -0.0042(15) 0.0015(14) -0.0001(13)
O17 0.0165(11) 0.0266(14) 0.0253(13) 0.0024(11) -0.0027(9) 0.0028(9)
O18 0.0154(12) 0.0287(15) 0.076(2) 0.0066(15) -0.0020(13) -0.0008(10)
O19 0.0339(14) 0.070(2) 0.0244(14) -0.0101(15) -0.0039(11) 0.0221(15)
O20 0.0278(12) 0.0241(14) 0.0288(14) 0.0024(11) -0.0014(11) 0.0039(10)
O1W 0.0329(14) 0.054(2) 0.0346(15) -0.0062(15) -0.0018(12) -0.0014(13)
O2W 0.0479(17) 0.0431(19) 0.0355(16) -0.0078(14) -0.0006(13) -0.0121(14)
O3W 0.0351(13) 0.0233(13) 0.0240(13) -0.0048(11) 0.0019(11) 0.0007(11)
P5 0.0163(4) 0.0224(5) 0.0238(5) -0.0017(4) -0.0015(3) 0.0027(3)

loop_
_atom_type_symbol
_atom_type_description
_atom_type_scat_dispersion_real
_atom_type_scat_dispersion_imag
_atom_type_scat_source
C C 0.0033 0.0016 'International Tables Vol C Tables 4.2.6.8 and 6.1.1.4'
H H 0.0000 0.0000 'International Tables Vol C Tables 4.2.6.8 and 6.1.1.4'
N N 0.0061 0.0033 'International Tables Vol C Tables 4.2.6.8 and 6.1.1.4'
O O 0.0106 0.0060 'International Tables Vol C Tables 4.2.6.8 and 6.1.1.4'
P P 0.1023 0.0942 'International Tables Vol C Tables 4.2.6.8 and 6.1.1.4'

loop_
_geom_angle_atom_site_label_1
_geom_angle_atom_site_label_2
_geom_angle_atom_site_label_3
_geom_angle
N1 C1 C2 114.0(3)
N1 C1 H1A 108.7
C2 C1 H1A 108.7
N1 C1 H1B 108.7
C2 C1 H1B 108.7
H1A C1 H1B 107.6
N2 C2 C1 111.2(3)
N2 C2 H2A 109.4
C1 C2 H2A 109.4
N2 C2 H2B 109.4
C1 C2 H2B 109.4
H2A C2 H2B 108.0
N1 C3 C4 115.7(3)
N1 C3 H3A 108.4
C4 C3 H3A 108.4
N1 C3 H3B 108.4
C4 C3 H3B 108.4
H3A C3 H3B 107.4
N3 C4 C3 113.2(3)
N3 C4 H4A 108.9
C3 C4 H4A 108.9
N3 C4 H4B 108.9
C3 C4 H4B 108.9
H4A C4 H4B 107.8
N1 C5 C6 114.0(3)
N1 C5 H5A 108.8
C6 C5 H5A 108.8
N1 C5 H5B 108.8
C6 C5 H5B 108.8
H5A C5 H5B 107.7
N4 C6 C5 113.9(3)
N4 C6 H6A 108.8
C5 C6 H6A 108.8
N4 C6 H6B 108.8
C5 C6 H6B 108.8
H6A C6 H6B 107.7
N2 C7 C8 111.9(3)
N2 C7 H7A 109.2
C8 C7 H7A 109.2
N2 C7 H7B 109.2
C8 C7 H7B 109.2
H7A C7 H7B 107.9
C9 C8 C13 117.6(3)
C9 C8 C7 120.7(3)
C13 C8 C7 121.7(3)
C8 C9 C10 122.0(3)
C8 C9 H9 119.0
C10 C9 H9 119.0
C11 C10 C9 119.7(3)
C11 C10 H10 120.2
C9 C10 H10 120.2
C10 C11 C12 118.9(3)
C10 C11 C14 119.8(3)
C12 C11 C14 121.3(3)
C13 C12 C11 121.3(3)
C13 C12 H12 119.4
C11 C12 H12 119.4
C12 C13 C8 120.5(3)
C12 C13 H13 119.8
C8 C13 H13 119.8
N6 C14 C11 110.1(3)
N6 C14 H14A 109.6
C11 C14 H14A 109.6
N6 C14 H14B 109.6
C11 C14 H14B 109.6
H14A C14 H14B 108.1
N3 C15 C16 111.4(3)
N3 C15 H15A 109.4
C16 C15 H15A 109.4
N3 C15 H15B 109.4
C16 C15 H15B 109.4
H15A C15 H15B 108.0
C17 C16 C21 119.1(3)
C17 C16 C15 121.4(3)
C21 C16 C15 119.4(3)
C16 C17 C18 120.5(3)
C16 C17 H17 119.7
C18 C17 H17 119.7
C19 C18 C17 120.2(3)
C19 C18 H18 119.9
C17 C18 H18 119.9
C18 C19 C20 119.4(3)
C18 C19 C22 120.6(3)
C20 C19 C22 119.9(3)
C21 C20 C19 120.2(3)
C21 C20 H20 119.9
C19 C20 H20 119.9
C20 C21 C16 120.4(3)
C20 C21 H21 119.8
C16 C21 H21 119.8
C19 C22 N7 110.8(3)
C19 C22 H22A 109.5
N7 C22 H22A 109.5
C19 C22 H22B 109.5
N7 C22 H22B 109.5
H22A C22 H22B 108.1
C24 C23 N4 112.1(3)
C24 C23 H23A 109.2
N4 C23 H23A 109.2
C24 C23 H23B 109.2
N4 C23 H23B 109.2
H23A C23 H23B 107.9
C25 C24 C29 118.8(3)
C25 C24 C23 120.5(3)
C29 C24 C23 120.7(3)
C26 C25 C24 120.7(3)
C26 C25 H25 119.7
C24 C25 H25 119.7
C25 C26 C27 120.8(3)
C25 C26 H26 119.6
C27 C26 H26 119.6
C28 C27 C26 118.1(3)
C28 C27 C30 121.4(3)
C26 C27 C30 120.5(3)
C29 C28 C27 121.4(3)
C29 C28 H28 119.3
C27 C28 H28 119.3
C28 C29 C24 120.3(3)
C28 C29 H29 119.9
C24 C29 H29 119.9
C27 C30 N8 110.2(3)
C27 C30 H30A 109.6
N8 C30 H30A 109.6
C27 C30 H30B 109.6
N8 C30 H30B 109.6
H30A C30 H30B 108.1
C1 N1 C3 109.6(3)
C1 N1 C5 108.4(3)
C3 N1 C5 108.1(3)
C7 N2 C2 113.5(3)
C7 N2 H2C 108.9
C2 N2 H2C 108.9
C7 N2 H2D 108.9
C2 N2 H2D 108.9
H2C N2 H2D 107.7
C15 N3 C4 110.9(2)
C15 N3 H3C 109.5
C4 N3 H3C 109.5
C15 N3 H3D 109.5
C4 N3 H3D 109.5
H3C N3 H3D 108.0
C6 N4 C23 111.0(3)
C6 N4 H4C 109.4
C23 N4 H4C 109.4
C6 N4 H4D 109.4
C23 N4 H4D 109.4
H4C N4 H4D 108.0
P1 O3 H3 109.5
P1 O4 H4G 109.5
P2 O6 H6E 109.5
P2 O8 H8C 109.5
P3 O9 H9A 109.5
P3 O12 H12A 109.5
P4 O15 H15C 109.5
P4 O16 H16A 109.5
P6 O21 H21A 109.5
P6 O24 H24A 109.5
H4E O4W H4F 110.0
H5F O5W H5E 106.4
H5F O5W H5F 0.0
H5E O5W H5F 106.4
O2 P1 O1 114.68(14)
O2 P1 O3 111.94(16)
O1 P1 O3 106.95(14)
O2 P1 O4 110.48(14)
O1 P1 O4 105.36(14)
O3 P1 O4 106.94(15)
O8 P2 O5 114.52(15)
O8 P2 O6 110.53(17)
O5 P2 O6 109.27(15)
O8 P2 O7 109.80(16)
O5 P2 O7 104.82(13)
O6 P2 O7 107.53(14)
O10 P3 O11 113.97(15)
O10 P3 O9 113.20(16)
O11 P3 O9 108.76(17)
O10 P3 O12 108.61(16)
O11 P3 O12 109.49(15)
O9 P3 O12 102.12(18)
O14 P4 O15 113.24(13)
O14 P4 O16 109.46(14)
O15 P4 O16 112.00(13)
O14 P4 O13 108.90(15)
O15 P4 O13 109.56(13)
O16 P4 O13 103.16(13)
O22 P6 O23 112.75(15)
O22 P6 O24 113.24(15)
O23 P6 O24 108.47(15)
O22 P6 O21 111.72(16)
O23 P6 O21 105.77(13)
O24 P6 O21 104.27(15)
C36 N8 C30 112.7(2)
C36 N8 H8A 109.1
C30 N8 H8A 109.1
C36 N8 H8B 109.1
C30 N8 H8B 109.1
H8A N8 H8B 107.8
C14 N6 C32 113.0(3)
C14 N6 H6C 109.0
C32 N6 H6C 109.0
C14 N6 H6D 109.0
C32 N6 H6D 109.0
H6C N6 H6D 107.8
C34 N7 C22 110.8(2)
C34 N7 H7C 109.5
C22 N7 H7C 109.5
C34 N7 H7D 109.5
C22 N7 H7D 109.5
H7C N7 H7D 108.1
C31 N5 C33 110.7(3)
C31 N5 C35 109.7(3)
C33 N5 C35 107.9(3)
N5 C31 C32 115.2(4)
N5 C31 H31A 108.5
C32 C31 H31A 108.5
N5 C31 H31B 108.5
C32 C31 H31B 108.5
H31A C31 H31B 107.5
N5 C33 C34 116.7(4)
N5 C33 H33A 108.1
C34 C33 H33A 108.1
N5 C33 H33B 108.1
C34 C33 H33B 108.1
H33A C33 H33B 107.3
N5 C35 C36 116.0(4)
N5 C35 H35A 108.3
C36 C35 H35A 108.3
N5 C35 H35B 108.3
C36 C35 H35B 108.3
H35A C35 H35B 107.4
N8 C36 C35 112.9(3)
N8 C36 H36A 109.0
C35 C36 H36A 109.0
N8 C36 H36B 109.0
C35 C36 H36B 109.0
H36A C36 H36B 107.8
N7 C34 C33 114.1(3)
N7 C34 H34A 108.7
C33 C34 H34A 108.7
N7 C34 H34B 108.7
C33 C34 H34B 108.7
H34A C34 H34B 107.6
N6 C32 C31 112.3(3)
N6 C32 H32A 109.1
C31 C32 H32A 109.1
N6 C32 H32B 109.1
C31 C32 H32B 109.1
H32A C32 H32B 107.9
H31C C31' H31D 107.6
H33C C33' H33D 107.4
H35C C35' H35D 107.3
P5 O18 H18A 109.5
P5 O19 H19 109.5
H1F O1W H1E 107.1
H1F O1W H1F 0.0
H1E O1W H1F 107.1
H2F O2W H2E 106.8
H3E O3W H3G 106.1
O17 P5 O20 115.73(15)
O17 P5 O18 106.88(15)
O20 P5 O18 110.38(15)
O17 P5 O19 105.08(14)
O20 P5 O19 110.60(16)
O18 P5 O19 107.75(18)

loop_
_geom_bond_atom_site_label_1
_geom_bond_atom_site_label_2
_geom_bond_distance
C1 N1 1.475(4)
C1 C2 1.510(5)
C1 H1A 0.9900
C1 H1B 0.9900
C2 N2 1.499(4)
C2 H2A 0.9900
C2 H2B 0.9900
C3 N1 1.476(4)
C3 C4 1.506(5)
C3 H3A 0.9900
C3 H3B 0.9900
C4 N3 1.504(5)
C4 H4A 0.9900
C4 H4B 0.9900
C5 N1 1.494(4)
C5 C6 1.509(5)
C5 H5A 0.9900
C5 H5B 0.9900
C6 N4 1.496(4)
C6 H6A 0.9900
C6 H6B 0.9900
C7 N2 1.483(5)
C7 C8 1.500(5)
C7 H7A 0.9900
C7 H7B 0.9900
C8 C9 1.384(5)
C8 C13 1.402(5)
C9 C10 1.390(5)
C9 H9 0.9500
C10 C11 1.383(5)
C10 H10 0.9500
C11 C12 1.391(5)
C11 C14 1.511(5)
C12 C13 1.375(5)
C12 H12 0.9500
C13 H13 0.9500
C14 N6 1.499(4)
C14 H14A 0.9900
C14 H14B 0.9900
C15 N3 1.500(4)
C15 C16 1.514(5)
C15 H15A 0.9900
C15 H15B 0.9900
C16 C17 1.383(5)
C16 C21 1.392(5)
C17 C18 1.391(5)
C17 H17 0.9500
C18 C19 1.381(5)
C18 H18 0.9500
C19 C20 1.393(5)
C19 C22 1.509(5)
C20 C21 1.382(5)
C20 H20 0.9500
C21 H21 0.9500
C22 N7 1.516(4)
C22 H22A 0.9900
C22 H22B 0.9900
C23 C24 1.499(5)
C23 N4 1.505(4)
C23 H23A 0.9900
C23 H23B 0.9900
C24 C25 1.394(5)
C24 C29 1.397(5)
C25 C26 1.381(5)
C25 H25 0.9500
C26 C27 1.401(5)
C26 H26 0.9500
C27 C28 1.393(5)
C27 C30 1.497(5)
C28 C29 1.379(5)
C28 H28 0.9500
C29 H29 0.9500
C30 N8 1.502(4)
C30 H30A 0.9900
C30 H30B 0.9900
N2 H2C 0.9200
N2 H2D 0.9200
N3 H3C 0.9200
N3 H3D 0.9200
N4 H4C 0.9200
N4 H4D 0.9200
O1 P1 1.508(2)
O2 P1 1.497(3)
O3 P1 1.558(3)
O3 H3 0.8400
O4 P1 1.583(2)
O4 H4G 0.8400
O5 P2 1.515(2)
O6 P2 1.552(3)
O6 H6E 0.8400
O7 P2 1.579(3)
O8 P2 1.495(3)
O8 H8C 0.8400
O9 P3 1.555(3)
O9 H9A 0.8400
O10 P3 1.483(3)
O11 P3 1.519(3)
O12 P3 1.576(3)
O12 H12A 0.8400
O13 P4 1.581(2)
O14 P4 1.506(2)
O15 P4 1.527(2)
O15 H15C 0.8400
O16 P4 1.538(3)
O16 H16A 0.8400
O21 P6 1.566(3)
O21 H21A 0.8400
O22 P6 1.496(3)
O23 P6 1.516(2)
O24 P6 1.559(3)
O24 H24A 0.8400
O4W H4E 0.8528
O4W H4F 0.8540
O5W H5F 0.8628
O5W H5E 0.8551
O5W H5F 0.8628
N8 C36 1.491(4)
N8 H8A 0.9200
N8 H8B 0.9200
N6 C32 1.501(4)
N6 H6C 0.9200
N6 H6D 0.9200
N7 C34 1.495(4)
N7 H7C 0.9200
N7 H7D 0.9200
N5 C31 1.468(6)
N5 C33 1.469(6)
N5 C35 1.478(5)
C31 C32 1.524(6)
C31 H31A 0.9900
C31 H31B 0.9900
C33 C34 1.530(5)
C33 H33A 0.9900
C33 H33B 0.9900
C35 C36 1.518(6)
C35 H35A 0.9900
C35 H35B 0.9900
C36 H36A 0.9900
C36 H36B 0.9900
C34 H34A 0.9900
C34 H34B 0.9900
C32 H32A 0.9900
C32 H32B 0.9900
C31' H31C 0.9900
C31' H31D 0.9900
C33' H33C 0.9900
C33' H33D 0.9900
C35' H35C 0.9900
C35' H35D 0.9900
O17 P5 1.499(2)
O18 P5 1.564(3)
O18 H18A 0.8400
O19 P5 1.574(3)
O19 H19 0.8400
O20 P5 1.502(3)
O1W H1F 0.8737
O1W H1E 0.8483
O1W H1F 0.8737
O2W H2F 0.8651
O2W H2E 0.8641
O3W H3E 0.8663
O3W H3G 0.8674

loop_
_geom_hbond_atom_site_label_D
_geom_hbond_atom_site_label_H
_geom_hbond_atom_site_label_A
_geom_hbond_distance_DH
_geom_hbond_distance_HA
_geom_hbond_distance_DA
_geom_hbond_angle_DHA
_geom_hbond_site_symmetry_A
N2 H2C O17 0.92 1.90 2.761(4) 154.9 1_455
N2 H2D O23 0.92 1.80 2.714(4) 175.7 .
N3 H3C O23 0.92 1.87 2.792(4) 174.5 .
N3 H3D O11 0.92 1.95 2.869(4) 173.9 2_646
N3 H3D O10 0.92 2.62 3.185(4) 120.1 2_646
N4 H4C O17 0.92 1.78 2.681(4) 166.5 1_455
N4 H4D O11 0.92 1.98 2.890(4) 168.6 2_646
N6 H6C O5 0.92 1.86 2.763(4) 167.9 .
N6 H6D O1 0.92 1.87 2.770(4) 166.0 1_455
N7 H7C O5 0.92 1.95 2.870(4) 174.1 .
N7 H7C O7 0.92 2.49 3.039(4) 119.0 .
N7 H7D O16 0.92 1.96 2.872(4) 171.6 2_647
N7 H7D O13 0.92 2.44 3.014(4) 120.7 2_647
N8 H8A O16 0.92 1.92 2.838(4) 176.2 2_647
N8 H8A O14 0.92 2.55 3.088(4) 117.9 2_647
N8 H8B O1 0.92 1.75 2.661(4) 170.1 1_455
O3 H3 O14 0.84 1.69 2.482(3) 157.6 .
O4 H4G O15 0.84 1.85 2.693(3) 177.9 .
O6 H6E O2 0.84 1.77 2.549(3) 154.0 .
O8 H8C O13 0.84 1.74 2.559(4) 166.1 .
O9 H9A O20 0.84 1.77 2.530(4) 150.1 .
O12 H12A O15 0.84 2.00 2.719(3) 142.6 1_554
O15 H15C O7 0.84 1.81 2.586(3) 153.7 .
O16 H16A O3W 0.84 1.70 2.477(3) 153.6 2_657
O21 H21A O10 0.84 1.77 2.603(4) 173.8 .
O24 H24A O5W 0.84 1.77 2.585(4) 161.9 .
O4W H4E O23 0.85 1.92 2.750(4) 165.2 .
O4W H4F O5 0.85 1.92 2.720(3) 156.0 .
O5W H5E O20 0.86 1.99 2.782(4) 153.4 .
O5W H5F O2 0.86 2.01 2.800(4) 152.2 .
O18 H18A O22 0.84 1.76 2.578(4) 163.0 .
O19 H19 O1W 0.84 1.82 2.639(4) 166.1 .
O1W H1E O2W 0.85 1.88 2.710(4) 165.3 .
O1W H1F O9 0.87 2.43 3.137(5) 138.8 .
O2W H2F O8 0.87 2.02 2.824(4) 154.4 2_646
O2W H2E O22 0.86 1.97 2.822(4) 169.9 .
O3W H3E O11 0.87 1.77 2.624(4) 170.4 2_646
O3W H3G O4W 0.87 1.64 2.498(4) 168.0 .

loop_
_geom_torsion_atom_site_label_1
_geom_torsion_atom_site_label_2
_geom_torsion_atom_site_label_3
_geom_torsion_atom_site_label_4
_geom_torsion
N1 C1 C2 N2 48.5(4)
N1 C3 C4 N3 57.1(4)
N1 C5 C6 N4 54.8(4)
N2 C7 C8 C9 118.4(4)
N2 C7 C8 C13 -60.9(4)
C13 C8 C9 C10 -3.0(5)
C7 C8 C9 C10 177.6(3)
C8 C9 C10 C11 2.0(6)
C9 C10 C11 C12 -0.1(5)
C9 C10 C11 C14 -177.8(3)
C10 C11 C12 C13 -0.6(5)
C14 C11 C12 C13 177.0(3)
C11 C12 C13 C8 -0.5(5)
C9 C8 C13 C12 2.3(5)
C7 C8 C13 C12 -178.4(3)
C10 C11 C14 N6 -125.7(3)
C12 C11 C14 N6 56.6(4)
N3 C15 C16 C17 -98.4(4)
N3 C15 C16 C21 81.6(4)
C21 C16 C17 C18 -2.7(5)
C15 C16 C17 C18 177.3(3)
C16 C17 C18 C19 0.0(5)
C17 C18 C19 C20 3.0(5)
C17 C18 C19 C22 -176.9(3)
C18 C19 C20 C21 -3.2(5)
C22 C19 C20 C21 176.7(3)
C19 C20 C21 C16 0.5(5)
C17 C16 C21 C20 2.5(5)
C15 C16 C21 C20 -177.6(3)
C18 C19 C22 N7 96.0(4)
C20 C19 C22 N7 -83.9(4)
N4 C23 C24 C25 -102.3(4)
N4 C23 C24 C29 77.2(4)
C29 C24 C25 C26 0.7(5)
C23 C24 C25 C26 -179.8(3)
C24 C25 C26 C27 -1.2(5)
C25 C26 C27 C28 1.1(5)
C25 C26 C27 C30 -178.0(3)
C26 C27 C28 C29 -0.4(5)
C30 C27 C28 C29 178.7(3)
C27 C28 C29 C24 -0.1(5)
C25 C24 C29 C28 0.0(5)
C23 C24 C29 C28 -179.5(3)
C28 C27 C30 N8 -81.7(4)
C26 C27 C30 N8 97.4(4)
C2 C1 N1 C3 -172.6(3)
C2 C1 N1 C5 69.6(4)
C4 C3 N1 C1 64.5(4)
C4 C3 N1 C5 -177.5(3)
C6 C5 N1 C1 -171.6(3)
C6 C5 N1 C3 69.6(4)
C8 C7 N2 C2 -174.6(3)
C1 C2 N2 C7 162.8(3)
C16 C15 N3 C4 -177.2(3)
C3 C4 N3 C15 158.6(3)
C5 C6 N4 C23 159.0(3)
C24 C23 N4 C6 175.7(3)
C27 C30 N8 C36 -172.9(3)
C11 C14 N6 C32 174.8(3)
C19 C22 N7 C34 174.6(3)
C33 N5 C31 C32 171.9(4)
C35 N5 C31 C32 -69.2(5)
C31 N5 C33 C34 -61.9(6)
C35 N5 C33 C34 178.0(4)
C31 N5 C35 C36 169.8(4)
C33 N5 C35 C36 -69.5(5)
C30 N8 C36 C35 -155.5(3)
N5 C35 C36 N8 -54.8(5)
C22 N7 C34 C33 -156.2(3)
N5 C33 C34 N7 -54.8(5)
C14 N6 C32 C31 -156.6(3)
N5 C31 C32 N6 -50.9(5)
